data_7132523
loop_
_publ_author_name
'Muang-Non, Phonlakrit'
'Zhou, Carmen'
'Macreadie, Lauren K.'
'White, Nicholas G.'

_publ_section_title
;
 Hydrogen-bonded frameworks containing aliphatic 3D linkers show
 high-capacity water vapour sorption.
;
_journal_issue 6
_journal_name_full 'Chemical communications (Cambridge, England)'
_journal_page_first 746
_journal_page_last 749
_journal_paper_doi 10.1039/d3cc05286a
_journal_volume 60
_journal_year 2024
_chemical_formula_moiety 'C29 H32 N8, 2(C10 H6 O4)'
_chemical_formula_sum 'C49 H44 N8 O8'
_chemical_formula_weight 872.92
_space_group_crystal_system monoclinic
_space_group_IT_number 15
_space_group_name_Hall '-I 2ya'
_space_group_name_H-M_alt 'I 1 2/a 1'
_atom_sites_solution_hydrogens geom
_audit_creation_date 2023-07-19
_audit_creation_method
;
Olex2 1.5
(compiled 2022.04.07 svn.rca3783a0 for OlexSys, GUI svn.r6498)
;
_audit_update_record
;
2023-12-06 deposited with the CCDC.	2023-12-13 downloaded from the CCDC.
;
_cell_angle_alpha 90
_cell_angle_beta 102.35(4)
_cell_angle_gamma 90
_cell_formula_units_Z 4
_cell_length_a 13.879(5)
_cell_length_b 12.595(4)
_cell_length_c 27.719(12)
_cell_measurement_reflns_used 417
_cell_measurement_temperature 313.11(10)
_cell_measurement_theta_max 55.6260
_cell_measurement_theta_min 3.8620
_cell_volume 4733(3)
_computing_cell_refinement 'CrysAlisPro 1.171.41.123a (Rigaku OD, 2022)'
_computing_data_collection 'CrysAlisPro 1.171.41.123a (Rigaku OD, 2022)'
_computing_data_reduction 'CrysAlisPro 1.171.41.123a (Rigaku OD, 2022)'
_computing_molecular_graphics 'Olex2 1.5 (Dolomanov et al., 2009)'
_computing_publication_material 'Olex2 1.5 (Dolomanov et al., 2009)'
_computing_structure_refinement 'SHELXL 2018/3 (Sheldrick, 2015)'
_computing_structure_solution 'SHELXT 2018/2 (Sheldrick, 2018)'
_diffrn_ambient_environment air
_diffrn_ambient_temperature 313.11(10)
_diffrn_detector 'CCD plate'
_diffrn_detector_area_resol_mean 8.1297
_diffrn_detector_type EosS2
_diffrn_measured_fraction_theta_full 0.999
_diffrn_measured_fraction_theta_max 0.999
_diffrn_measurement_details
;
List of Runs (angles in degrees, time in seconds):

  # Type    Start    End  Width  t~exp~   \w     \q     \k     \f   Frames
#--------------------------------------------------------------------------
  1  \w    -53.00  31.00   1.00   25.00    --  -36.03  57.00  60.00   84
  2  \w    -53.00  31.00   1.00   25.00    --  -36.03  57.00 -60.00   84
  3  \w    -53.00  31.00   1.00   25.00    --  -36.03  57.00-180.00   84
  4  \w     20.00 103.00   1.00  100.00    --   85.19 -61.00-120.00   83
  5  \w     21.00 105.00   1.00  100.00    --   85.19-111.00-120.00   84
  6  \w    115.00 150.00   1.00  100.00    --   85.19 111.00 120.00   35
  7  \w     71.00 146.00   1.00  100.00    --   85.19 178.00 120.00   75
  8  \w    103.00 153.00   1.00  100.00    --   85.19  77.00-120.00   50
  9  \w    103.00 149.00   1.00  100.00    --   85.19  77.00  30.00   46
 10  \w    105.00 155.00   1.00  100.00    --   85.19 111.00 -90.00   50
 11  \w    103.00 135.00   1.00  100.00    --   85.19  77.00-150.00   32
 12  \w     69.00 153.00   1.00  100.00    --   85.19  30.00 -30.00   84
 13  \w     17.00 106.00   1.00  100.00    --   85.19 -95.00  90.00   89
 14  \w     68.00 146.00   1.00  100.00    --   85.19  61.00-180.00   78
;
_diffrn_measurement_device 'four-circle diffractometer'
_diffrn_measurement_device_type 'SuperNova, Dual, Cu at home/near, EosS2'
_diffrn_measurement_method '\w scans'
_diffrn_orient_matrix_type 'CrysAlisPro convention (1999,Acta A55,543-557)'
_diffrn_orient_matrix_UB_11 -0.1029896000
_diffrn_orient_matrix_UB_12 -0.0510588000
_diffrn_orient_matrix_UB_13 -0.0139166000
_diffrn_orient_matrix_UB_21 0.0189435000
_diffrn_orient_matrix_UB_22 -0.0569838000
_diffrn_orient_matrix_UB_23 0.0503902000
_diffrn_orient_matrix_UB_31 -0.0440413000
_diffrn_orient_matrix_UB_32 0.0953623000
_diffrn_orient_matrix_UB_33 0.0225969000
_diffrn_radiation_monochromator mirror
_diffrn_radiation_probe x-ray
_diffrn_radiation_type 'Cu K\a'
_diffrn_radiation_wavelength 1.54184
_diffrn_reflns_av_R_equivalents 0.3680
_diffrn_reflns_av_unetI/netI 0.2645
_diffrn_reflns_Laue_measured_fraction_full 0.999
_diffrn_reflns_Laue_measured_fraction_max 0.999
_diffrn_reflns_limit_h_max 12
_diffrn_reflns_limit_h_min -12
_diffrn_reflns_limit_k_max 11
_diffrn_reflns_limit_k_min -10
_diffrn_reflns_limit_l_max 25
_diffrn_reflns_limit_l_min -23
_diffrn_reflns_number 7023
_diffrn_reflns_point_group_measured_fraction_full 0.999
_diffrn_reflns_point_group_measured_fraction_max 0.999
_diffrn_reflns_theta_full 44.487
_diffrn_reflns_theta_max 44.486
_diffrn_reflns_theta_min 3.871
_diffrn_source 'micro-focus sealed X-ray tube'
_diffrn_source_type 'SuperNova (Cu) X-ray Source'
_exptl_absorpt_coefficient_mu 0.697
_exptl_absorpt_correction_T_max 1.00000
_exptl_absorpt_correction_T_min 0.00677
_exptl_absorpt_correction_type multi-scan
_exptl_absorpt_process_details
;
CrysAlisPro 1.171.41.123a (Rigaku Oxford Diffraction, 2022)
Empirical absorption correction using spherical harmonics,
implemented in SCALE3 ABSPACK scaling algorithm.
;
_exptl_crystal_colour 'clear light colourless'
_exptl_crystal_density_diffrn 1.225
_exptl_crystal_description block
_exptl_crystal_F_000 1832
_exptl_crystal_size_max 0.25
_exptl_crystal_size_mid 0.13
_exptl_crystal_size_min 0.07
_refine_diff_density_max 0.350
_refine_diff_density_min -0.496
_refine_diff_density_rms 0.084
_refine_ls_extinction_method none
_refine_ls_goodness_of_fit_ref 0.928
_refine_ls_hydrogen_treatment constr
_refine_ls_matrix_type full
_refine_ls_number_parameters 294
_refine_ls_number_reflns 1867
_refine_ls_number_restraints 0
_refine_ls_restrained_S_all 0.928
_refine_ls_R_factor_all 0.1789
_refine_ls_R_factor_gt 0.1102
_refine_ls_shift/su_max 0.000
_refine_ls_shift/su_mean 0.000
_refine_ls_structure_factor_coef Fsqd
_refine_ls_weighting_details 'w=1/[\s^2^(Fo^2^)+(0.1038P)^2^] where P=(Fo^2^+2Fc^2^)/3'
_refine_ls_weighting_scheme calc
_refine_ls_wR_factor_gt 0.2598
_refine_ls_wR_factor_ref 0.3184
_reflns_Friedel_coverage 0.000
_reflns_number_gt 691
_reflns_number_total 1867
_reflns_threshold_expression 'I > 2\s(I)'
_cod_data_source_file d3cc05286a2.cif
_cod_data_source_block Gamma_1CUB2
_cod_depositor_comments 'Adding full bibliography for 7132521--7132525.cif.'
_cod_database_code 7132523
_shelx_shelxl_version_number 2018/3
_chemical_oxdiff_formula C50H50N50O50
_shelx_space_group_comment
;
The symmetry employed for this shelxl refinement is uniquely defined
by the following loop, which should always be used as a source of
symmetry information in preference to the above space-group names.
They are only intended as comments.
;
_shelx_estimated_absorpt_t_max 0.953
_shelx_estimated_absorpt_t_min 0.845
_olex2_refinement_description
;
1. Fixed Uiso
 At 1.2 times of:
  All C(H) groups, All N(H,H) groups
2.a Ternary CH refined with riding coordinates:
 C24(H24), C32(H32), C23(H23), C33(H33), C34(H34), C22(H22)
2.b Aromatic/amide H refined with riding coordinates:
 C4(H4), C14(H14), C3(H3), C13(H13), C6(H6), C10(H10), C7(H7), C11(H11)
2.c X=CH2 refined with riding coordinates:
 N3(H3A,H3B), N1(H1A,H1B), N2(H2A,H2B), N4(H4A,H4B)
;
_smtbx_masks_void_probe_radius 1.2
_smtbx_masks_void_truncation_radius 1.2
_ins_header
;
TITL PMN-C-8-2mM-40C-reprosmart-1 in I2/a 
REM I2/a (#15 in standard setting)
CELL 1.54184  13.878668  12.595229  27.718681  90.0000 102.3506  90.0000
ZERR    2.00   0.005292   0.003543   0.012192   0.0000   0.0433   0.0000
LATT  2
SYMM -x+1/2, y,-z 
SFAC C H N O
UNIT 100.00 100.00 100.00 100.00
REM  CrysAlisPro recorded range (K): Min=313.1; max=313.1; aver:313.1
TEMP 40
SIZE 0.07 0.13 0.25
TREF
HKLF 4
END
;
_olex2_submission_special_instructions 'No special instructions were received'
_oxdiff_exptl_absorpt_empirical_details
;
Empirical correction (ABSPACK) includes:
- Absorption correction using spherical harmonics
- Frame scaling
;
_oxdiff_exptl_absorpt_empirical_full_max 44.395
_oxdiff_exptl_absorpt_empirical_full_min 0.292

loop_
_space_group_symop_operation_xyz
'x, y, z'
'-x+1/2, y, -z'
'x+1/2, y+1/2, z+1/2'
'-x+1, y+1/2, -z+1/2'
'-x, -y, -z'
'x-1/2, -y, z'
'-x+1/2, -y+1/2, -z+1/2'
'x, -y+1/2, z+1/2'

loop_
_atom_site_label
_atom_site_type_symbol
_atom_site_fract_x
_atom_site_fract_y
_atom_site_fract_z
_atom_site_U_iso_or_equiv
_atom_site_adp_type
_atom_site_occupancy
_atom_site_site_symmetry_order
_atom_site_calc_flag
_atom_site_refinement_flags_posn
_atom_site_refinement_flags_adp
_atom_site_refinement_flags_occupancy
_atom_site_disorder_assembly
_atom_site_disorder_group
O12 O 0.1154(8) 0.4607(8) 0.2923(3) 0.091(3) Uani 1 1 d . . . . .
O1 O 0.1169(8) 0.7638(8) 0.3742(4) 0.091(3) Uani 1 1 d . . . . .
O11 O 0.0296(8) 0.3187(8) 0.2935(4) 0.094(3) Uani 1 1 d . . . . .
C5 C 0.1871(9) 0.1692(9) 0.4594(4) 0.055(3) Uani 1 1 d . . . . .
O2 O 0.2696(9) 0.7106(10) 0.3720(4) 0.122(4) Uani 1 1 d . . . . .
C9 C 0.3100(10) 0.3014(10) 0.4702(4) 0.056(3) Uani 1 1 d . . . . .
N3 N 0.4241(9) 0.5754(9) 0.3578(4) 0.085(3) Uani 1 1 d . . . . .
H3A H 0.454223 0.610556 0.338912 0.102 Uiso 1 1 calc R U . . .
H3B H 0.374615 0.603112 0.367268 0.102 Uiso 1 1 calc R U . . .
N1 N 0.0555(9) -0.0730(10) 0.3115(4) 0.088(4) Uani 1 1 d . . . . .
H1A H 0.026286 -0.097673 0.283274 0.105 Uiso 1 1 calc R U . . .
H1B H 0.087692 -0.114965 0.333715 0.105 Uiso 1 1 calc R U . . .
N2 N 0.0001(9) 0.0912(9) 0.2852(4) 0.091(4) Uani 1 1 d . . . . .
H2A H -0.028639 0.064999 0.257192 0.110 Uiso 1 1 calc R U . . .
H2B H -0.003689 0.158154 0.290641 0.110 Uiso 1 1 calc R U . . .
C8 C 0.250000 0.2346(14) 0.500000 0.074(6) Uani 1 2 d S T P . .
N4 N 0.5303(10) 0.4361(9) 0.3578(4) 0.089(4) Uani 1 1 d . . . . .
H4A H 0.560540 0.471077 0.338856 0.107 Uiso 1 1 calc R U . . .
H4B H 0.549554 0.373112 0.367301 0.107 Uiso 1 1 calc R U . . .
C4 C 0.2258(10) 0.0797(9) 0.4388(4) 0.071(4) Uani 1 1 d . . . . .
H4 H 0.286003 0.052463 0.455493 0.085 Uiso 1 1 calc R U . . .
C20 C 0.2055(17) 0.7388(10) 0.3935(6) 0.089(5) Uani 1 1 d . . . . .
C14 C 0.3995(11) 0.2688(10) 0.4595(5) 0.070(4) Uani 1 1 d . . . . .
H14 H 0.429745 0.207434 0.474091 0.084 Uiso 1 1 calc R U . . .
C3 C 0.1809(11) 0.0324(10) 0.3970(5) 0.069(4) Uani 1 1 d . . . . .
H3 H 0.209556 -0.027760 0.386541 0.083 Uiso 1 1 calc R U . . .
C2 C 0.0927(11) 0.0699(10) 0.3684(4) 0.067(4) Uani 1 1 d . . . . .
C12 C 0.4010(10) 0.4195(10) 0.4065(4) 0.062(4) Uani 1 1 d . . . . .
C30 C 0.1046(13) 0.3661(13) 0.2869(4) 0.074(4) Uani 1 1 d . . . . .
C24 C 0.3019(9) 0.6467(10) 0.5162(5) 0.072(4) Uani 1 1 d . . . . .
H24 H 0.340462 0.583245 0.528360 0.087 Uiso 1 1 calc R U . . .
C13 C 0.4435(11) 0.3259(11) 0.4278(5) 0.074(4) Uani 1 1 d . . . . .
H13 H 0.502140 0.301797 0.420521 0.088 Uiso 1 1 calc R U . . .
C1 C 0.0511(12) 0.0273(12) 0.3207(5) 0.083(4) Uani 1 1 d . . . . .
C32 C 0.2528(11) 0.2203(10) 0.2959(5) 0.080(4) Uani 1 1 d . . . . .
H32 H 0.255656 0.197368 0.329929 0.096 Uiso 1 1 calc R U . . .
C6 C 0.0955(11) 0.2036(10) 0.4309(5) 0.070(4) Uani 1 1 d . . . . .
H6 H 0.064565 0.261656 0.441735 0.084 Uiso 1 1 calc R U . . .
C23 C 0.3324(9) 0.7333(11) 0.4824(5) 0.078(4) Uani 1 1 d . . . . .
H23 H 0.393662 0.732295 0.470256 0.094 Uiso 1 1 calc R U . . .
C33 C 0.2302(10) 0.1457(11) 0.2502(5) 0.080(4) Uani 1 1 d . . . . .
H33 H 0.217217 0.069428 0.251469 0.097 Uiso 1 1 calc R U . . .
C21 C 0.2315(11) 0.7351(10) 0.4502(5) 0.081(4) Uani 1 1 d . . . . .
C15 C 0.4537(12) 0.4793(11) 0.3723(5) 0.070(4) Uani 1 1 d . . . . .
C10 C 0.2664(11) 0.3930(12) 0.4466(6) 0.091(5) Uani 1 1 d . . . . .
H10 H 0.206973 0.416762 0.453102 0.110 Uiso 1 1 calc R U . . .
C31 C 0.1792(11) 0.3037(11) 0.2680(4) 0.076(4) Uani 1 1 d . . . . .
C7 C 0.0503(11) 0.1541(13) 0.3875(5) 0.091(5) Uani 1 1 d . . . . .
H7 H -0.010875 0.178598 0.370681 0.109 Uiso 1 1 calc R U . . .
C34 C 0.1578(11) 0.2266(12) 0.2230(5) 0.093(5) Uani 1 1 d . . . . .
H34 H 0.092532 0.210735 0.202577 0.111 Uiso 1 1 calc R U . . .
C22 C 0.1977(10) 0.8249(12) 0.4834(5) 0.092(5) Uani 1 1 d . . . . .
H22 H 0.158341 0.887790 0.471300 0.110 Uiso 1 1 calc R U . . .
C11 C 0.3096(14) 0.4493(12) 0.4137(6) 0.101(5) Uani 1 1 d . . . . .
H11 H 0.277000 0.506817 0.396522 0.121 Uiso 1 1 calc R U . . .

loop_
_atom_site_aniso_label
_atom_site_aniso_U_11
_atom_site_aniso_U_22
_atom_site_aniso_U_33
_atom_site_aniso_U_23
_atom_site_aniso_U_13
_atom_site_aniso_U_12
O12 0.141(9) 0.047(6) 0.099(7) 0.001(5) 0.056(7) 0.021(5)
O1 0.084(7) 0.106(8) 0.070(7) 0.015(5) -0.013(6) 0.006(5)
O11 0.107(8) 0.087(8) 0.096(8) -0.019(6) 0.040(7) 0.000(6)
C5 0.094(10) 0.037(8) 0.039(7) 0.005(6) 0.025(9) -0.010(6)
O2 0.138(10) 0.163(11) 0.078(8) 0.024(7) 0.051(8) 0.049(8)
C9 0.078(10) 0.059(8) 0.032(7) 0.009(6) 0.013(7) 0.006(7)
N3 0.105(9) 0.083(9) 0.078(8) 0.013(7) 0.046(7) 0.001(7)
N1 0.119(10) 0.085(10) 0.050(7) 0.007(6) -0.004(7) 0.011(7)
N2 0.122(10) 0.073(8) 0.058(7) -0.011(6) -0.029(7) 0.008(7)
C8 0.115(16) 0.076(13) 0.026(10) 0.000 0.003(12) 0.000
N4 0.113(10) 0.072(8) 0.086(9) 0.018(6) 0.028(8) 0.005(7)
C4 0.107(11) 0.058(9) 0.039(9) 0.013(7) -0.005(8) -0.006(8)
C20 0.167(19) 0.046(8) 0.056(12) 0.001(7) 0.032(13) -0.006(10)
C14 0.092(11) 0.061(9) 0.057(9) 0.007(7) 0.014(8) 0.024(8)
C3 0.104(11) 0.069(8) 0.026(7) -0.010(7) -0.007(9) -0.009(8)
C2 0.104(11) 0.063(9) 0.027(8) -0.018(7) -0.003(9) -0.009(8)
C12 0.072(10) 0.058(9) 0.051(8) -0.006(7) 0.003(8) 0.002(7)
C30 0.124(14) 0.068(12) 0.030(7) 0.007(7) 0.016(8) 0.018(11)
C24 0.071(8) 0.070(9) 0.062(9) -0.013(8) -0.016(6) 0.011(7)
C13 0.101(10) 0.074(10) 0.044(8) 0.011(7) 0.012(8) 0.003(9)
C1 0.127(13) 0.052(10) 0.067(12) 0.000(9) 0.014(10) -0.006(9)
C32 0.120(12) 0.088(10) 0.043(8) 0.004(7) 0.041(9) 0.032(9)
C6 0.087(10) 0.085(9) 0.034(8) -0.010(7) 0.001(8) 0.012(8)
C23 0.056(9) 0.099(11) 0.072(10) -0.003(8) -0.006(8) -0.012(7)
C33 0.098(11) 0.070(9) 0.079(10) 0.003(8) 0.031(9) 0.006(8)
C21 0.096(12) 0.078(10) 0.061(10) -0.004(8) -0.001(9) 0.001(8)
C15 0.103(12) 0.052(10) 0.049(8) 0.007(7) 0.000(9) -0.008(9)
C10 0.098(11) 0.105(12) 0.090(11) 0.040(10) 0.063(10) 0.011(10)
C31 0.101(11) 0.076(9) 0.043(8) -0.013(7) -0.001(8) 0.016(9)
C7 0.093(10) 0.123(13) 0.040(9) 0.000(9) -0.022(9) -0.001(10)
C34 0.072(10) 0.129(13) 0.071(10) -0.022(10) -0.001(9) 0.007(9)
C22 0.093(10) 0.097(11) 0.076(11) 0.010(9) -0.006(8) 0.011(8)
C11 0.123(15) 0.085(11) 0.090(12) 0.029(9) 0.014(11) 0.030(11)

loop_
_atom_type_symbol
_atom_type_description
_atom_type_scat_dispersion_real
_atom_type_scat_dispersion_imag
_atom_type_scat_source
C C 0.0181 0.0091 'International Tables Vol C Tables 4.2.6.8 and 6.1.1.4'
H H 0.0000 0.0000 'International Tables Vol C Tables 4.2.6.8 and 6.1.1.4'
N N 0.0311 0.0180 'International Tables Vol C Tables 4.2.6.8 and 6.1.1.4'
O O 0.0492 0.0322 'International Tables Vol C Tables 4.2.6.8 and 6.1.1.4'

loop_
_exptl_crystal_face_index_h
_exptl_crystal_face_index_k
_exptl_crystal_face_index_l
_exptl_crystal_face_perp_dist
-5 5 12 0.0585
5 -6 -11 0.0278
1 6 -12 0.1383
-1 -6 13 0.0953
4 6 9 0.0332
-4 -5 -8 0.0338
-7 5 6 0.0741
8 -4 -5 0.0475

loop_
_geom_angle_atom_site_label_1
_geom_angle_atom_site_label_2
_geom_angle_atom_site_label_3
_geom_angle
_geom_angle_site_symmetry_1
_geom_angle_site_symmetry_3
_geom_angle_publ_flag
C4 C5 C8 121.6(11) . . ?
C6 C5 C8 123.8(11) . . ?
C6 C5 C4 113.0(10) . . ?
C14 C9 C8 124.0(12) . . ?
C10 C9 C8 118.1(12) . . ?
C10 C9 C14 117.3(11) . . ?
H3A N3 H3B 120.0 . . ?
C15 N3 H3A 120.0 . . ?
C15 N3 H3B 120.0 . . ?
H1A N1 H1B 120.0 . . ?
C1 N1 H1A 120.0 . . ?
C1 N1 H1B 120.0 . . ?
H2A N2 H2B 120.0 . . ?
C1 N2 H2A 120.0 . . ?
C1 N2 H2B 120.0 . . ?
C5 C8 C5 114.0(15) . 2_556 ?
C5 C8 C9 113.8(7) 2_556 . ?
C5 C8 C9 101.0(6) 2_556 2_556 ?
C5 C8 C9 101.0(6) . . ?
C5 C8 C9 113.8(7) . 2_556 ?
C9 C8 C9 113.9(15) . 2_556 ?
H4A N4 H4B 120.0 . . ?
C15 N4 H4A 120.0 . . ?
C15 N4 H4B 120.0 . . ?
C5 C4 H4 118.1 . . ?
C3 C4 C5 123.9(12) . . ?
C3 C4 H4 118.1 . . ?
O1 C20 C21 115.7(16) . . ?
O2 C20 O1 127.1(15) . . ?
O2 C20 C21 117.0(18) . . ?
C9 C14 H14 119.4 . . ?
C13 C14 C9 121.2(11) . . ?
C13 C14 H14 119.4 . . ?
C4 C3 H3 118.9 . . ?
C4 C3 C2 122.2(12) . . ?
C2 C3 H3 118.9 . . ?
C3 C2 C1 122.1(14) . . ?
C7 C2 C3 116.1(11) . . ?
C7 C2 C1 121.7(14) . . ?
C13 C12 C15 117.9(14) . . ?
C11 C12 C13 119.4(13) . . ?
C11 C12 C15 122.5(13) . . ?
O12 C30 O11 122.7(14) . . ?
O12 C30 C31 119.3(16) . . ?
O11 C30 C31 117.8(14) . . ?
C24 C24 H24 125.4 2_556 . ?
C24 C24 C23 89.3(9) 2_556 . ?
C24 C24 C21 89.3(10) 2_556 2_556 ?
C23 C24 H24 125.4 . . ?
C23 C24 C21 90.7(10) . 2_556 ?
C21 C24 H24 125.4 2_556 . ?
C14 C13 C12 120.5(13) . . ?
C14 C13 H13 119.8 . . ?
C12 C13 H13 119.8 . . ?
N1 C1 N2 118.6(12) . . ?
N1 C1 C2 121.5(13) . . ?
N2 C1 C2 119.7(13) . . ?
C33 C32 H32 124.5 . . ?
C33 C32 C34 91.3(10) . 7 ?
C31 C32 H32 124.5 . . ?
C31 C32 C33 90.4(10) . . ?
C31 C32 C34 91.6(10) . 7 ?
C34 C32 H32 124.5 7 . ?
C5 C6 H6 118.8 . . ?
C7 C6 C5 122.4(13) . . ?
C7 C6 H6 118.8 . . ?
C24 C23 H23 124.5 . . ?
C24 C23 C22 90.6(11) . 2_556 ?
C21 C23 C24 91.8(10) . . ?
C21 C23 H23 124.5 . . ?
C21 C23 C22 90.8(10) . 2_556 ?
C22 C23 H23 124.5 2_556 . ?
C32 C33 H33 124.8 . . ?
C32 C33 C31 88.9(10) . 7 ?
C31 C33 H33 124.8 7 . ?
C34 C33 C32 89.8(10) . . ?
C34 C33 H33 124.8 . . ?
C34 C33 C31 93.4(11) . 7 ?
C20 C21 C24 126.0(12) . 2_556 ?
C20 C21 C22 122.5(13) . . ?
C24 C21 C22 90.0(11) 2_556 . ?
C23 C21 C20 126.8(15) . . ?
C23 C21 C24 89.6(10) . 2_556 ?
C23 C21 C22 91.1(10) . . ?
N3 C15 N4 120.2(13) . . ?
N3 C15 C12 119.1(14) . . ?
N4 C15 C12 120.6(12) . . ?
C9 C10 H10 119.2 . . ?
C11 C10 C9 121.6(13) . . ?
C11 C10 H10 119.2 . . ?
C30 C31 C32 128.1(11) . . ?
C30 C31 C33 124.2(13) . 7 ?
C30 C31 C34 125.8(13) . . ?
C32 C31 C33 87.0(11) . 7 ?
C32 C31 C34 88.2(10) . . ?
C34 C31 C33 91.4(11) . 7 ?
C2 C7 C6 122.2(13) . . ?
C2 C7 H7 118.9 . . ?
C6 C7 H7 118.9 . . ?
C32 C34 H34 125.7 7 . ?
C33 C34 C32 88.0(10) . 7 ?
C33 C34 C31 91.6(11) . . ?
C33 C34 H34 125.7 . . ?
C31 C34 C32 88.4(11) . 7 ?
C31 C34 H34 125.7 . . ?
C23 C22 H22 126.0 2_556 . ?
C21 C22 C23 88.7(10) . 2_556 ?
C21 C22 H22 126.0 . . ?
C22 C22 C23 88.8(10) 2_556 2_556 ?
C22 C22 C21 89.3(10) 2_556 . ?
C22 C22 H22 126.0 2_556 . ?
C12 C11 C10 119.8(13) . . ?
C12 C11 H11 120.1 . . ?
C10 C11 H11 120.1 . . ?

loop_
_geom_bond_atom_site_label_1
_geom_bond_atom_site_label_2
_geom_bond_distance
_geom_bond_site_symmetry_2
_geom_bond_publ_flag
O12 C30 1.206(16) . ?
O1 C20 1.27(2) . ?
O11 C30 1.247(16) . ?
C5 C8 1.513(16) . ?
C5 C4 1.420(16) . ?
C5 C6 1.413(17) . ?
O2 C20 1.225(19) . ?
C9 C8 1.542(15) . ?
C9 C14 1.399(16) . ?
C9 C10 1.398(18) . ?
N3 H3A 0.8600 . ?
N3 H3B 0.8600 . ?
N3 C15 1.313(16) . ?
N1 H1A 0.8600 . ?
N1 H1B 0.8600 . ?
N1 C1 1.293(15) . ?
N2 H2A 0.8600 . ?
N2 H2B 0.8600 . ?
N2 C1 1.348(17) . ?
N4 H4A 0.8600 . ?
N4 H4B 0.8600 . ?
N4 C15 1.331(16) . ?
C4 H4 0.9300 . ?
C4 C3 1.334(17) . ?
C20 C21 1.53(2) . ?
C14 H14 0.9300 . ?
C14 C13 1.376(17) . ?
C3 H3 0.9300 . ?
C3 C2 1.391(19) . ?
C2 C1 1.429(19) . ?
C2 C7 1.372(18) . ?
C12 C13 1.391(17) . ?
C12 C15 1.517(18) . ?
C12 C11 1.376(19) . ?
C30 C31 1.483(19) . ?
C24 C24 1.53(2) 2_556 ?
C24 H24 0.9800 . ?
C24 C23 1.555(18) . ?
C24 C21 1.583(18) 2_556 ?
C13 H13 0.9300 . ?
C32 H32 0.9800 . ?
C32 C33 1.554(19) . ?
C32 C31 1.551(19) . ?
C32 C34 1.593(19) 7 ?
C6 H6 0.9300 . ?
C6 C7 1.380(19) . ?
C23 H23 0.9800 . ?
C23 C21 1.491(19) . ?
C23 C22 1.603(19) 2_556 ?
C33 H33 0.9800 . ?
C33 C31 1.584(19) 7 ?
C33 C34 1.514(19) . ?
C21 C22 1.59(2) . ?
C10 H10 0.9300 . ?
C10 C11 1.390(19) . ?
C31 C34 1.56(2) . ?
C7 H7 0.9300 . ?
C34 H34 0.9800 . ?
C22 C22 1.54(3) 2_556 ?
C22 H22 0.9800 . ?
C11 H11 0.9300 . ?

loop_
_geom_torsion_atom_site_label_1
_geom_torsion_atom_site_label_2
_geom_torsion_atom_site_label_3
_geom_torsion_atom_site_label_4
_geom_torsion
_geom_torsion_site_symmetry_1
_geom_torsion_site_symmetry_2
_geom_torsion_site_symmetry_3
_geom_torsion_site_symmetry_4
_geom_torsion_publ_flag
O12 C30 C31 C32 111.8(16) . . . . ?
O12 C30 C31 C33 -5.2(18) . . . 7 ?
O12 C30 C31 C34 -127.0(15) . . . . ?
O1 C20 C21 C24 73.2(17) . . . 2_556 ?
O1 C20 C21 C23 -164.7(12) . . . . ?
O1 C20 C21 C22 -44.4(19) . . . . ?
O11 C30 C31 C32 -72.9(19) . . . . ?
O11 C30 C31 C33 170.2(12) . . . 7 ?
O11 C30 C31 C34 48.3(19) . . . . ?
C5 C4 C3 C2 2.7(19) . . . . ?
C5 C6 C7 C2 -2(2) . . . . ?
O2 C20 C21 C24 -102.0(18) . . . 2_556 ?
O2 C20 C21 C23 20(2) . . . . ?
O2 C20 C21 C22 140.4(14) . . . . ?
C9 C14 C13 C12 1.7(19) . . . . ?
C9 C10 C11 C12 -5(2) . . . . ?
C8 C5 C4 C3 -166.0(11) . . . . ?
C8 C5 C6 C7 165.3(11) . . . . ?
C8 C9 C14 C13 172.0(10) . . . . ?
C8 C9 C10 C11 -171.0(13) . . . . ?
C4 C5 C8 C5 -44.6(8) . . . 2_556 ?
C4 C5 C8 C9 -159.7(11) . . . 2_556 ?
C4 C5 C8 C9 77.8(13) . . . . ?
C4 C5 C6 C7 -0.3(17) . . . . ?
C4 C3 C2 C1 172.1(12) . . . . ?
C4 C3 C2 C7 -4.6(19) . . . . ?
C20 C21 C22 C23 135.8(14) . . . 2_556 ?
C20 C21 C22 C22 -135.4(15) . . . 2_556 ?
C14 C9 C8 C5 34.5(16) . . . 2_556 ?
C14 C9 C8 C5 -88.1(12) . . . . ?
C14 C9 C8 C9 149.5(13) . . . 2_556 ?
C14 C9 C10 C11 0(2) . . . . ?
C3 C2 C1 N1 38(2) . . . . ?
C3 C2 C1 N2 -146.8(14) . . . . ?
C3 C2 C7 C6 4(2) . . . . ?
C30 C31 C34 C32 133.9(14) . . . 7 ?
C30 C31 C34 C33 -138.1(14) . . . . ?
C24 C24 C23 C21 0.2(11) 2_556 . . . ?
C24 C24 C23 C22 91.0(10) 2_556 . . 2_556 ?
C24 C23 C21 C20 -136.9(13) . . . . ?
C24 C23 C21 C24 -0.2(10) . . . 2_556 ?
C24 C23 C21 C22 89.8(11) . . . . ?
C24 C21 C22 C23 1.6(10) 2_556 . . 2_556 ?
C24 C21 C22 C22 90.4(10) 2_556 . . 2_556 ?
C13 C12 C15 N3 -169.5(12) . . . . ?
C13 C12 C15 N4 9.2(17) . . . . ?
C13 C12 C11 C10 8(2) . . . . ?
C1 C2 C7 C6 -172.5(13) . . . . ?
C32 C33 C34 C32 88.7(9) . . . 7 ?
C32 C33 C34 C31 0.4(11) . . . . ?
C32 C31 C34 C32 -88.4(10) . . . 7 ?
C32 C31 C34 C33 -0.4(11) . . . . ?
C6 C5 C8 C5 151.0(12) . . . 2_556 ?
C6 C5 C8 C9 35.9(15) . . . 2_556 ?
C6 C5 C8 C9 -86.6(12) . . . . ?
C6 C5 C4 C3 -0.1(16) . . . . ?
C23 C21 C22 C23 -88.0(10) . . . 2_556 ?
C23 C21 C22 C22 0.8(12) . . . 2_556 ?
C33 C32 C31 C30 136.5(16) . . . . ?
C33 C32 C31 C33 -91.1(10) . . . 7 ?
C33 C32 C31 C34 0.4(11) . . . . ?
C33 C31 C34 C32 -1.4(10) 7 . . 7 ?
C33 C31 C34 C33 86.6(11) 7 . . . ?
C21 C24 C23 C21 -89.2(10) 2_556 . . . ?
C21 C24 C23 C22 1.6(10) 2_556 . . 2_556 ?
C15 C12 C13 C14 179.4(11) . . . . ?
C15 C12 C11 C10 -178.2(13) . . . . ?
C10 C9 C8 C5 -154.9(12) . . . 2_556 ?
C10 C9 C8 C5 82.6(15) . . . . ?
C10 C9 C8 C9 -39.8(10) . . . 2_556 ?
C10 C9 C14 C13 1.3(19) . . . . ?
C31 C32 C33 C31 93.0(11) . . . 7 ?
C31 C32 C33 C34 -0.4(11) . . . . ?
C31 C33 C34 C32 -0.2(10) 7 . . 7 ?
C31 C33 C34 C31 -88.5(11) 7 . . . ?
C7 C2 C1 N1 -145.6(15) . . . . ?
C7 C2 C1 N2 30(2) . . . . ?
C34 C32 C33 C31 1.4(10) 7 . . 7 ?
C34 C32 C33 C34 -92.0(10) 7 . . . ?
C34 C32 C31 C30 -132.3(15) 7 . . . ?
C34 C32 C31 C33 0.1(10) 7 . . 7 ?
C34 C32 C31 C34 91.7(11) 7 . . . ?
C22 C23 C21 C20 132.5(13) 2_556 . . . ?
C22 C23 C21 C24 -90.8(11) 2_556 . . 2_556 ?
C22 C23 C21 C22 -0.8(11) 2_556 . . . ?
C11 C12 C13 C14 -6.2(19) . . . . ?
C11 C12 C15 N3 16.3(18) . . . . ?
C11 C12 C15 N4 -165.0(13) . . . . ?

loop_
_exptl_oxdiff_crystal_face_indexfrac_h
_exptl_oxdiff_crystal_face_indexfrac_k
_exptl_oxdiff_crystal_face_indexfrac_l
_exptl_oxdiff_crystal_face_x
_exptl_oxdiff_crystal_face_y
_exptl_oxdiff_crystal_face_z
-4.6943 5.1818 12.0587 0.0511 0.2234 0.9734
4.5859 -5.6833 -10.8877 -0.0306 -0.1379 -0.9900
0.9098 5.9424 -12.3167 -0.2257 -0.9420 0.2483
-1.2237 -5.5894 13.1137 0.2289 0.9561 -0.1828
3.8471 5.6047 8.7327 -0.8039 0.1935 0.5624
-4.4323 -5.2951 -8.3446 0.8430 -0.2027 -0.4983
-7.3541 4.5519 5.8539 0.4435 -0.1037 0.8902
8.0122 -3.7040 -4.5239 -0.5731 0.1349 -0.8083

loop_
_smtbx_masks_void_nr
_smtbx_masks_void_average_x
_smtbx_masks_void_average_y
_smtbx_masks_void_average_z
_smtbx_masks_void_volume
_smtbx_masks_void_count_electrons
_smtbx_masks_void_content
1 0.000 0.000 0.000 14.3 0.2 ?
2 -0.582 0.582 -0.082 414.6 47.7 ?
3 -0.802 -0.302 -0.802 414.6 47.7 ?
4 0.000 0.500 0.500 14.3 0.2 ?
5 0.500 0.000 0.000 14.3 0.2 ?
6 0.500 0.500 0.500 14.3 0.2 ?
